data_1506818
loop_
_publ_author_name
'Nesterov, Volodymyr V.'
'Antipin, Mikhail Yu.'
'Nesterov, Vladimir N.'
'Moore, Craig E.'
'Cardelino, Beatriz H.'
'Timofeeva, Tatiana V.'

_publ_section_title
;
 Thermally Stable Heterocyclic Imines as New Potential Nonlinear Optical
 Materials&#x2020;
;
_journal_issue 25
_journal_name_full 'The Journal of Physical Chemistry B'
_journal_page_first 8531
_journal_paper_doi 10.1021/jp0367528
_journal_volume 108
_journal_year 2004
_chemical_formula_moiety 'C9 H7 N4 O1.50'
_chemical_formula_sum 'C9 H7 N4 O1.5'
_chemical_formula_weight 195.19
_chemical_name_systematic
; 
 ? 
;
_space_group_IT_number 43
_symmetry_cell_setting orthorhombic
_symmetry_space_group_name_Hall 'F 2 -2d'
_symmetry_space_group_name_H-M 'F d d 2'
_atom_sites_solution_hydrogens geom
_atom_sites_solution_primary direct
_atom_sites_solution_secondary difmap
_audit_creation_method SHELXL-97
_cell_angle_alpha 90.00
_cell_angle_beta 90.00
_cell_angle_gamma 90.00
_cell_formula_units_Z 16
_cell_length_a 24.447(5)
_cell_length_b 40.453(8)
_cell_length_c 3.8150(8)
_cell_measurement_reflns_used 24
_cell_measurement_temperature 298(2)
_cell_measurement_theta_max 12
_cell_measurement_theta_min 11
_cell_volume 3772.9(13)
_computing_cell_refinement 'Enraf-Nonius CAD4'
_computing_data_collection 'Enraf-Nonius CAD4 (Enraf-Nonius, 1989)'
_computing_data_reduction 'Siemens SHELXTL (Sheldrick, 1994)'
_computing_molecular_graphics 'Siemens SHELXTL'
_computing_publication_material SHELXL97
_computing_structure_refinement 'SHELXL-97 (Sheldrick, 1997)'
_computing_structure_solution 'SHELXS-97 (Sheldrick, 1990)'
_diffrn_ambient_temperature 298(2)
_diffrn_measured_fraction_theta_full 0.997
_diffrn_measured_fraction_theta_max 0.997
_diffrn_measurement_device_type 'Enraf-Nonius CAD4'
_diffrn_measurement_method \q/2\q
_diffrn_radiation_monochromator graphite
_diffrn_radiation_source 'fine-focus sealed tube'
_diffrn_radiation_type MoK\a
_diffrn_radiation_wavelength 0.71073
_diffrn_reflns_av_R_equivalents 0.0659
_diffrn_reflns_av_sigmaI/netI 0.0616
_diffrn_reflns_limit_h_max 31
_diffrn_reflns_limit_h_min 0
_diffrn_reflns_limit_k_max 51
_diffrn_reflns_limit_k_min -51
_diffrn_reflns_limit_l_max 0
_diffrn_reflns_limit_l_min -4
_diffrn_reflns_number 2339
_diffrn_reflns_theta_full 26.97
_diffrn_reflns_theta_max 26.97
_diffrn_reflns_theta_min 2.61
_diffrn_standards_decay_% 3
_diffrn_standards_interval_count 97
_diffrn_standards_number 3
_exptl_absorpt_coefficient_mu 0.100
_exptl_absorpt_correction_type none
_exptl_crystal_colour yellow
_exptl_crystal_density_diffrn 1.374
_exptl_crystal_density_method 'not measured'
_exptl_crystal_description prism
_exptl_crystal_F_000 1616
_exptl_crystal_size_max 0.45
_exptl_crystal_size_mid 0.30
_exptl_crystal_size_min 0.25
_refine_diff_density_max 0.279
_refine_diff_density_min -0.220
_refine_diff_density_rms 0.064
_refine_ls_abs_structure_details 'Flack H D (1983), Acta Cryst. A39, 876-881'
_refine_ls_abs_structure_Flack 1(3)
_refine_ls_extinction_method none
_refine_ls_goodness_of_fit_ref 1.092
_refine_ls_hydrogen_treatment constr
_refine_ls_matrix_type full
_refine_ls_number_parameters 136
_refine_ls_number_reflns 1179
_refine_ls_number_restraints 1
_refine_ls_restrained_S_all 1.091
_refine_ls_R_factor_all 0.0675
_refine_ls_R_factor_gt 0.0519
_refine_ls_shift/su_max 0.000
_refine_ls_shift/su_mean 0.000
_refine_ls_structure_factor_coef Fsqd
_refine_ls_weighting_details 'calc w=1/[\s^2^(Fo^2^)+(0.0797P)^2^+0.5023P] where P=(Fo^2^+2Fc^2^)/3'
_refine_ls_weighting_scheme calc
_refine_ls_wR_factor_gt 0.1209
_refine_ls_wR_factor_ref 0.1307
_reflns_number_gt 956
_reflns_number_total 1179
_reflns_threshold_expression I>2\s(I)
_cod_data_source_file jp0367528si20030915_041814.cif
_cod_data_source_block 7c.0.5H~2~O
_cod_depositor_comments
;
The following automatic conversions were performed:

'_symmetry_cell_setting' value 'Orthorhombic' changed to
'orthorhombic' according to
/home/saulius/struct/CIF-dictionaries/cif_core.dic dictionary named
'cif_core.dic' version 2.4.1 from 2010-06-29.

Automatic conversion script
Id: cif_fix_values 1715 2011-07-08 13:25:40Z adriana 
;
_cod_original_formula_sum 'C9 H7 N4 O1.50'
_cod_database_code 1506818

loop_
_symmetry_equiv_pos_as_xyz
'x, y, z'
'-x, -y, z'
'x+1/4, -y+1/4, z+1/4'
'-x+1/4, y+1/4, z+1/4'
'x, y+1/2, z+1/2'
'-x, -y+1/2, z+1/2'
'x+1/4, -y+3/4, z+3/4'
'-x+1/4, y+3/4, z+3/4'
'x+1/2, y, z+1/2'
'-x+1/2, -y, z+1/2'
'x+3/4, -y+1/4, z+3/4'
'-x+3/4, y+1/4, z+3/4'
'x+1/2, y+1/2, z'
'-x+1/2, -y+1/2, z'
'x+3/4, -y+3/4, z+1/4'
'-x+3/4, y+3/4, z+1/4'

loop_
_atom_site_label
_atom_site_type_symbol
_atom_site_fract_x
_atom_site_fract_y
_atom_site_fract_z
_atom_site_U_iso_or_equiv
_atom_site_adp_type
_atom_site_occupancy
_atom_site_symmetry_multiplicity
_atom_site_calc_flag
_atom_site_refinement_flags
O1 O 0.10808(7) 0.00661(5) 0.8117(7) 0.0548(6) Uani 1 1 d .
N1 N 0.07879(7) -0.05833(5) 0.6961(7) 0.0426(6) Uani 1 1 d .
N2 N 0.13182(11) -0.13656(6) 0.8242(12) 0.0753(11) Uani 1 1 d .
N3 N -0.00905(12) -0.15930(6) 0.3931(15) 0.0882(13) Uani 1 1 d .
N4 N -0.02047(8) -0.07584(5) 0.3828(10) 0.0578(8) Uani 1 1 d .
H4A H -0.0139 -0.0551 0.4119 0.069 Uiso 1 1 calc R
H4B H -0.0506 -0.0821 0.2878 0.069 Uiso 1 1 calc R
C2 C 0.14063(9) -0.01863(6) 0.9211(9) 0.0445(6) Uani 1 1 d .
C3 C 0.18588(11) -0.00666(7) 1.0800(10) 0.0527(7) Uani 1 1 d .
H3A H 0.2143 -0.0188 1.1777 0.063 Uiso 1 1 calc R
C4 C 0.18112(13) 0.02806(7) 1.0673(11) 0.0633(9) Uani 1 1 d .
H4C H 0.2060 0.0434 1.1556 0.076 Uiso 1 1 calc R
C5 C 0.13454(12) 0.03470(7) 0.9059(12) 0.0634(9) Uani 1 1 d .
H5A H 0.1216 0.0559 0.8624 0.076 Uiso 1 1 calc R
C6 C 0.12396(9) -0.05155(6) 0.8519(9) 0.0449(7) Uani 1 1 d .
H6A H 0.1465 -0.0688 0.9218 0.054 Uiso 1 1 calc R
C7 C 0.06490(9) -0.09110(6) 0.6371(9) 0.0437(6) Uani 1 1 d .
C8 C 0.10097(10) -0.11738(6) 0.7371(10) 0.0517(8) Uani 1 1 d .
C9 C 0.01601(9) -0.09817(6) 0.4845(8) 0.0450(7) Uani 1 1 d .
C10 C 0.00174(11) -0.13236(7) 0.4327(12) 0.0593(9) Uani 1 1 d .
O1S O 0.0000 0.0000 0.4277(17) 0.0811(13) Uani 1 2 d S
H1S H 0.0242(16) -0.0049(12) 0.538(16) 0.094(18) Uiso 1 1 d .

loop_
_atom_site_aniso_label
_atom_site_aniso_U_11
_atom_site_aniso_U_22
_atom_site_aniso_U_33
_atom_site_aniso_U_23
_atom_site_aniso_U_13
_atom_site_aniso_U_12
O1 0.0475(9) 0.0364(9) 0.0805(17) -0.0069(11) -0.0008(10) 0.0025(7)
N1 0.0391(9) 0.0328(9) 0.0559(15) -0.0026(10) -0.0029(10) -0.0011(8)
N2 0.0626(14) 0.0384(12) 0.125(3) -0.0083(17) -0.0376(19) 0.0077(10)
N3 0.0757(16) 0.0394(12) 0.150(4) -0.0085(19) -0.043(2) -0.0030(11)
N4 0.0429(10) 0.0413(11) 0.089(2) -0.0039(14) -0.0196(14) 0.0033(8)
C2 0.0415(11) 0.0397(12) 0.0524(16) -0.0030(14) 0.0025(13) -0.0018(9)
C3 0.0501(13) 0.0503(14) 0.0577(18) -0.0004(16) -0.0031(14) -0.0126(12)
C4 0.0706(16) 0.0507(16) 0.069(2) -0.0125(18) 0.0089(18) -0.0236(13)
C5 0.0719(17) 0.0359(13) 0.082(3) -0.0114(18) 0.0107(19) -0.0068(12)
C6 0.0384(10) 0.0367(12) 0.0595(19) -0.0012(14) -0.0046(12) 0.0004(9)
C7 0.0409(11) 0.0336(11) 0.0568(16) -0.0053(13) -0.0073(12) 0.0005(9)
C8 0.0464(12) 0.0343(12) 0.074(2) -0.0107(14) -0.0155(14) -0.0023(10)
C9 0.0410(11) 0.0365(12) 0.0574(19) -0.0038(13) -0.0066(12) 0.0016(10)
C10 0.0484(12) 0.0436(14) 0.086(3) -0.0082(17) -0.0252(16) 0.0037(11)
O1S 0.0485(17) 0.065(2) 0.129(4) 0.000 0.000 0.0113(15)

loop_
_atom_type_symbol
_atom_type_description
_atom_type_scat_dispersion_real
_atom_type_scat_dispersion_imag
_atom_type_scat_source
C C 0.0033 0.0016 'International Tables Vol C Tables 4.2.6.8 and 6.1.1.4'
H H 0.0000 0.0000 'International Tables Vol C Tables 4.2.6.8 and 6.1.1.4'
N N 0.0061 0.0033 'International Tables Vol C Tables 4.2.6.8 and 6.1.1.4'
O O 0.0106 0.0060 'International Tables Vol C Tables 4.2.6.8 and 6.1.1.4'

loop_
_geom_angle_atom_site_label_1
_geom_angle_atom_site_label_2
_geom_angle_atom_site_label_3
_geom_angle
C5 O1 C2 105.6(2)
C6 N1 C7 119.3(2)
C9 N4 H4A 120.0
C9 N4 H4B 120.0
H4A N4 H4B 120.0
C3 C2 O1 110.3(2)
C3 C2 C6 131.0(3)
O1 C2 C6 118.7(2)
C2 C3 C4 105.9(3)
C2 C3 H3A 127.0
C4 C3 H3A 127.0
C5 C4 C3 106.8(3)
C5 C4 H4C 126.6
C3 C4 H4C 126.6
C4 C5 O1 111.3(3)
C4 C5 H5A 124.3
O1 C5 H5A 124.3
N1 C6 C2 122.3(2)
N1 C6 H6A 118.9
C2 C6 H6A 118.9
C9 C7 N1 119.1(2)
C9 C7 C8 119.9(2)
N1 C7 C8 121.0(2)
N2 C8 C7 175.4(3)
N4 C9 C7 124.9(2)
N4 C9 C10 116.8(2)
C7 C9 C10 118.3(2)
N3 C10 C9 179.4(3)

loop_
_geom_bond_atom_site_label_1
_geom_bond_atom_site_label_2
_geom_bond_distance
O1 C5 1.356(3)
O1 C2 1.360(3)
N1 C6 1.284(3)
N1 C7 1.387(3)
N2 C8 1.132(4)
N3 C10 1.131(4)
N4 C9 1.328(3)
N4 H4A 0.8600
N4 H4B 0.8600
C2 C3 1.351(4)
C2 C6 1.417(4)
C3 C4 1.410(4)
C3 H3A 0.9300
C4 C5 1.322(5)
C4 H4C 0.9300
C5 H5A 0.9300
C6 H6A 0.9300
C7 C9 1.360(3)
C7 C8 1.433(4)
C9 C10 1.440(4)
O1S H1S 0.75(4)

loop_
_geom_torsion_atom_site_label_1
_geom_torsion_atom_site_label_2
_geom_torsion_atom_site_label_3
_geom_torsion_atom_site_label_4
_geom_torsion
C5 O1 C2 C3 0.3(4)
C5 O1 C2 C6 -178.7(3)
O1 C2 C3 C4 -0.2(4)
C6 C2 C3 C4 178.7(3)
C2 C3 C4 C5 0.0(4)
C3 C4 C5 O1 0.2(5)
C2 O1 C5 C4 -0.3(4)
C7 N1 C6 C2 -179.9(3)
C3 C2 C6 N1 179.9(3)
O1 C2 C6 N1 -1.4(5)
C6 N1 C7 C9 177.4(3)
C6 N1 C7 C8 -2.1(5)
C9 C7 C8 N2 -180(100)
N1 C7 C8 N2 0(5)
N1 C7 C9 N4 0.3(5)
C8 C7 C9 N4 179.8(4)
N1 C7 C9 C10 -178.6(3)
C8 C7 C9 C10 0.9(5)
N4 C9 C10 N3 178(100)
C7 C9 C10 N3 -3(61)

loop_
_cod_related_entry_id
_cod_related_entry_database
_cod_related_entry_code
1 ChemSpider 30651761
